data_4301844
loop_
_publ_author_name
'Wayne A. Chomitz'
'John Arnold'

_publ_section_title
;
Substitution and Reaction Chemistry of Cobalt Complexes Supported by [N2P2]
Ligands
;
_journal_name_full 'Inorganic Chemistry'
_journal_page_first 3274
_journal_page_last 3286
_journal_paper_doi 10.1021/ic802337t
_journal_volume 48
_journal_year 2009
_chemical_formula_moiety 'C25 H49 Co N2 P2 Si'
_chemical_formula_sum 'C25 H49 Co N2 P2 Si'
_chemical_formula_weight 526.62
_chemical_name_systematic
; 
 ? 
;
_space_group_IT_number 14
_symmetry_cell_setting monoclinic
_symmetry_space_group_name_Hall '-P 2ybc'
_symmetry_space_group_name_H-M 'P 1 21/c 1'
_atom_sites_solution_hydrogens geom
_atom_sites_solution_primary direct
_atom_sites_solution_secondary difmap
_audit_creation_method SHELXL-97
_cell_angle_alpha 90.00
_cell_angle_beta 91.062(2)
_cell_angle_gamma 90.00
_cell_formula_units_Z 4
_cell_length_a 13.176(2)
_cell_length_b 14.784(3)
_cell_length_c 14.826(3)
_cell_measurement_reflns_used 4361
_cell_measurement_temperature 124(2)
_cell_measurement_theta_max 26.3
_cell_measurement_theta_min 3.4
_cell_volume 2887.5(9)
_computing_cell_refinement 'Bruker SAINT v7.07'
_computing_data_collection 'Bruker SMART v5.054d'
_computing_data_reduction 'Bruker SAINT v7.07'
_computing_structure_refinement 'SHELXL-97 (Sheldrick, 1997)'
_computing_structure_solution 'SHELXS-97 (Sheldrick, 1990)'
_diffrn_ambient_temperature 124(2)
_diffrn_measured_fraction_theta_full 0.929
_diffrn_measured_fraction_theta_max 0.929
_diffrn_measurement_device_type 'SMART 1000'
_diffrn_measurement_method '\w scans'
_diffrn_radiation_monochromator graphite
_diffrn_radiation_source 'fine-focus sealed tube'
_diffrn_radiation_type MoK\a
_diffrn_radiation_wavelength 0.71073
_diffrn_reflns_av_R_equivalents 0.0247
_diffrn_reflns_av_sigmaI/netI 0.0561
_diffrn_reflns_limit_h_max 16
_diffrn_reflns_limit_h_min -16
_diffrn_reflns_limit_k_max 17
_diffrn_reflns_limit_k_min -8
_diffrn_reflns_limit_l_max 18
_diffrn_reflns_limit_l_min -18
_diffrn_reflns_number 13604
_diffrn_reflns_theta_full 26.36
_diffrn_reflns_theta_max 26.36
_diffrn_reflns_theta_min 3.39
_diffrn_standards_decay_% 0
_diffrn_standards_interval_count 0
_diffrn_standards_interval_time 0
_diffrn_standards_number 0
_exptl_absorpt_coefficient_mu 0.762
_exptl_absorpt_correction_T_max 1.00
_exptl_absorpt_correction_T_min 0.92
_exptl_absorpt_correction_type empirical
_exptl_absorpt_process_details 'Blessing, 1995'
_exptl_crystal_colour green
_exptl_crystal_density_diffrn 1.211
_exptl_crystal_density_method 'not measured'
_exptl_crystal_description blocks
_exptl_crystal_F_000 1136
_exptl_crystal_size_max 0.18
_exptl_crystal_size_mid 0.18
_exptl_crystal_size_min 0.18
_refine_diff_density_max 0.851
_refine_diff_density_min -0.499
_refine_diff_density_rms 0.082
_refine_ls_extinction_method none
_refine_ls_goodness_of_fit_ref 1.277
_refine_ls_hydrogen_treatment constr
_refine_ls_matrix_type full
_refine_ls_number_parameters 280
_refine_ls_number_reflns 5496
_refine_ls_number_restraints 0
_refine_ls_restrained_S_all 1.277
_refine_ls_R_factor_all 0.0635
_refine_ls_R_factor_gt 0.0446
_refine_ls_shift/su_max 0.001
_refine_ls_shift/su_mean 0.000
_refine_ls_structure_factor_coef Fsqd
_refine_ls_weighting_details 'calc w=1/[\s^2^(Fo^2^)+(0.0600P)^2^+0.0000P] where P=(Fo^2^+2Fc^2^)/3'
_refine_ls_weighting_scheme calc
_refine_ls_wR_factor_gt 0.1204
_refine_ls_wR_factor_ref 0.1296
_reflns_number_gt 4328
_reflns_number_total 5496
_reflns_threshold_expression >2sigma(I)
_cod_data_source_file ic802337t_si_004.cif
_cod_data_source_block wac7117xs
_cod_original_sg_symbol_H-M 'P 21/c'
_cod_database_code 4301844

loop_
_symmetry_equiv_pos_as_xyz
'x, y, z'
'-x, y+1/2, -z+1/2'
'-x, -y, -z'
'x, -y-1/2, z-1/2'

loop_
_atom_site_label
_atom_site_type_symbol
_atom_site_fract_x
_atom_site_fract_y
_atom_site_fract_z
_atom_site_U_iso_or_equiv
_atom_site_adp_type
_atom_site_occupancy
_atom_site_symmetry_multiplicity
_atom_site_calc_flag
_atom_site_refinement_flags
_atom_site_disorder_assembly
_atom_site_disorder_group
Co1 Co 0.75346(3) 0.68460(3) 0.19637(2) 0.02072(13) Uani 1 1 d . . .
Si1 Si 0.74526(6) 0.53272(6) 0.09213(5) 0.02345(19) Uani 1 1 d . . .
P1 P 0.91468(5) 0.72764(5) 0.18121(5) 0.02351(19) Uani 1 1 d . . .
P2 P 0.63458(5) 0.78645(5) 0.16796(5) 0.02264(18) Uani 1 1 d . . .
N1 N 0.74855(16) 0.55380(17) 0.20455(14) 0.0245(5) Uani 1 1 d . . .
N2 N 0.74974(17) 0.64669(17) 0.05172(15) 0.0248(5) Uani 1 1 d . . .
C1 C 0.74240(19) 0.4966(2) 0.27860(18) 0.0240(6) Uani 1 1 d . . .
C2 C 0.7361(2) 0.5331(2) 0.36592(19) 0.0334(7) Uani 1 1 d . . .
H2A H 0.7356 0.5969 0.3731 0.040 Uiso 1 1 calc R . .
C3 C 0.7306(3) 0.4789(2) 0.4415(2) 0.0400(8) Uani 1 1 d . . .
H3A H 0.7264 0.5066 0.4991 0.048 Uiso 1 1 calc R . .
C4 C 0.7309(2) 0.3853(2) 0.43581(19) 0.0317(7) Uani 1 1 d . . .
C5 C 0.7361(2) 0.3488(2) 0.3504(2) 0.0276(6) Uani 1 1 d . . .
H5A H 0.7354 0.2849 0.3439 0.033 Uiso 1 1 calc R . .
C6 C 0.7423(2) 0.4021(2) 0.27334(19) 0.0262(6) Uani 1 1 d . . .
H6A H 0.7464 0.3738 0.2160 0.031 Uiso 1 1 calc R . .
C7 C 0.7249(3) 0.3253(3) 0.5183(2) 0.0494(9) Uani 1 1 d . . .
H7A H 0.7262 0.2617 0.4997 0.074 Uiso 1 1 calc R . .
H7B H 0.6617 0.3377 0.5498 0.074 Uiso 1 1 calc R . .
H7C H 0.7829 0.3376 0.5588 0.074 Uiso 1 1 calc R . .
C8 C 0.6277(2) 0.4731(2) 0.0509(2) 0.0361(8) Uani 1 1 d . . .
H8A H 0.6467 0.4204 0.0148 0.054 Uiso 1 1 calc R . .
H8B H 0.5867 0.5145 0.0136 0.054 Uiso 1 1 calc R . .
H8C H 0.5882 0.4531 0.1026 0.054 Uiso 1 1 calc R . .
C9 C 0.8509(2) 0.4644(2) 0.0430(2) 0.0330(7) Uani 1 1 d . . .
H9A H 0.8223 0.4136 0.0086 0.050 Uiso 1 1 calc R . .
H9B H 0.8949 0.4413 0.0917 0.050 Uiso 1 1 calc R . .
H9C H 0.8907 0.5027 0.0029 0.050 Uiso 1 1 calc R . .
C10 C 0.8413(2) 0.6826(2) 0.00710(19) 0.0304(7) Uani 1 1 d . . .
H10A H 0.8282 0.7459 -0.0116 0.037 Uiso 1 1 calc R . .
H10B H 0.8536 0.6468 -0.0481 0.037 Uiso 1 1 calc R . .
C11 C 0.9365(2) 0.6800(2) 0.06719(19) 0.0307(7) Uani 1 1 d . . .
H11A H 0.9910 0.7147 0.0380 0.037 Uiso 1 1 calc R . .
H11B H 0.9597 0.6166 0.0734 0.037 Uiso 1 1 calc R . .
C12 C 0.9844(2) 0.8362(2) 0.1752(2) 0.0299(7) Uani 1 1 d . . .
H12A H 1.0562 0.8223 0.1595 0.036 Uiso 1 1 calc R . .
C13 C 0.9400(3) 0.8971(2) 0.1009(2) 0.0475(9) Uani 1 1 d . . .
H13A H 0.9782 0.9539 0.0991 0.071 Uiso 1 1 calc R . .
H13B H 0.8687 0.9099 0.1133 0.071 Uiso 1 1 calc R . .
H13C H 0.9447 0.8663 0.0425 0.071 Uiso 1 1 calc R . .
C14 C 0.9863(3) 0.8862(2) 0.2644(2) 0.0458(9) Uani 1 1 d . . .
H14A H 1.0238 0.9430 0.2579 0.069 Uiso 1 1 calc R . .
H14B H 1.0196 0.8486 0.3106 0.069 Uiso 1 1 calc R . .
H14C H 0.9166 0.8993 0.2823 0.069 Uiso 1 1 calc R . .
C15 C 0.9992(2) 0.6525(2) 0.2502(2) 0.0291(7) Uani 1 1 d . . .
H15A H 0.9763 0.5896 0.2359 0.035 Uiso 1 1 calc R . .
C16 C 1.1116(2) 0.6544(3) 0.2288(2) 0.0381(8) Uani 1 1 d . . .
H16A H 1.1483 0.6126 0.2690 0.057 Uiso 1 1 calc R . .
H16B H 1.1380 0.7158 0.2376 0.057 Uiso 1 1 calc R . .
H16C H 1.1210 0.6360 0.1660 0.057 Uiso 1 1 calc R . .
C17 C 0.9836(2) 0.6636(3) 0.3511(2) 0.0409(8) Uani 1 1 d . . .
H17A H 1.0297 0.6229 0.3843 0.061 Uiso 1 1 calc R . .
H17B H 0.9132 0.6487 0.3654 0.061 Uiso 1 1 calc R . .
H17C H 0.9979 0.7263 0.3686 0.061 Uiso 1 1 calc R . .
C18 C 0.6564(2) 0.6845(2) 0.00869(18) 0.0302(7) Uani 1 1 d . . .
H18A H 0.5989 0.6433 0.0202 0.036 Uiso 1 1 calc R . .
H18B H 0.6657 0.6872 -0.0574 0.036 Uiso 1 1 calc R . .
C19 C 0.6295(2) 0.7796(2) 0.04302(19) 0.0314(7) Uani 1 1 d . . .
H19A H 0.5604 0.7957 0.0212 0.038 Uiso 1 1 calc R . .
H19B H 0.6776 0.8240 0.0178 0.038 Uiso 1 1 calc R . .
C20 C 0.5020(2) 0.7610(2) 0.20150(19) 0.0274(6) Uani 1 1 d . . .
H20A H 0.4563 0.8093 0.1766 0.033 Uiso 1 1 calc R . .
C21 C 0.4665(2) 0.6702(2) 0.1644(2) 0.0388(8) Uani 1 1 d . . .
H21A H 0.3968 0.6587 0.1832 0.058 Uiso 1 1 calc R . .
H21B H 0.5111 0.6222 0.1878 0.058 Uiso 1 1 calc R . .
H21C H 0.4689 0.6712 0.0984 0.058 Uiso 1 1 calc R . .
C22 C 0.4941(2) 0.7607(3) 0.3038(2) 0.0402(8) Uani 1 1 d . . .
H22A H 0.4241 0.7472 0.3205 0.060 Uiso 1 1 calc R . .
H22B H 0.5136 0.8202 0.3276 0.060 Uiso 1 1 calc R . .
H22C H 0.5397 0.7145 0.3293 0.060 Uiso 1 1 calc R . .
C23 C 0.6447(2) 0.9114(2) 0.18278(19) 0.0278(6) Uani 1 1 d . . .
H23A H 0.7034 0.9300 0.1452 0.033 Uiso 1 1 calc R . .
C24 C 0.5548(2) 0.9671(2) 0.1473(2) 0.0394(8) Uani 1 1 d . . .
H24A H 0.5678 1.0314 0.1584 0.059 Uiso 1 1 calc R . .
H24B H 0.4931 0.9487 0.1784 0.059 Uiso 1 1 calc R . .
H24C H 0.5458 0.9568 0.0823 0.059 Uiso 1 1 calc R . .
C25 C 0.6745(2) 0.9386(2) 0.2796(2) 0.0359(7) Uani 1 1 d . . .
H25A H 0.6788 1.0046 0.2838 0.054 Uiso 1 1 calc R . .
H25B H 0.7406 0.9121 0.2957 0.054 Uiso 1 1 calc R . .
H25C H 0.6232 0.9164 0.3212 0.054 Uiso 1 1 calc R . .

loop_
_atom_site_aniso_label
_atom_site_aniso_U_11
_atom_site_aniso_U_22
_atom_site_aniso_U_33
_atom_site_aniso_U_23
_atom_site_aniso_U_13
_atom_site_aniso_U_12
Co1 0.0212(2) 0.0203(2) 0.0206(2) -0.00090(15) 0.00031(14) -0.00016(15)
Si1 0.0238(4) 0.0235(5) 0.0230(4) -0.0038(3) -0.0026(3) 0.0011(3)
P1 0.0224(4) 0.0207(4) 0.0274(4) -0.0029(3) 0.0028(3) -0.0012(3)
P2 0.0235(4) 0.0225(4) 0.0219(4) 0.0010(3) 0.0009(3) 0.0016(3)
N1 0.0272(12) 0.0209(14) 0.0255(12) -0.0023(10) -0.0005(9) -0.0009(10)
N2 0.0252(12) 0.0256(14) 0.0237(12) -0.0010(10) -0.0003(9) 0.0019(10)
C1 0.0189(13) 0.0271(17) 0.0259(14) 0.0002(12) 0.0013(10) -0.0004(12)
C2 0.0486(19) 0.0230(17) 0.0288(16) -0.0022(13) 0.0031(13) -0.0056(14)
C3 0.057(2) 0.039(2) 0.0246(16) -0.0031(15) 0.0064(14) -0.0076(17)
C4 0.0284(15) 0.036(2) 0.0312(16) 0.0079(14) 0.0022(12) -0.0045(14)
C5 0.0202(14) 0.0210(16) 0.0416(17) 0.0032(14) 0.0002(12) 0.0006(12)
C6 0.0202(13) 0.0280(17) 0.0304(15) -0.0037(13) 0.0004(11) 0.0006(12)
C7 0.067(2) 0.045(2) 0.0368(19) 0.0135(16) 0.0051(17) -0.0004(19)
C8 0.0367(17) 0.033(2) 0.0382(17) -0.0050(14) -0.0124(13) -0.0040(15)
C9 0.0367(17) 0.0326(19) 0.0299(16) -0.0029(14) 0.0032(13) 0.0050(14)
C10 0.0360(16) 0.0317(19) 0.0237(15) -0.0014(13) 0.0057(12) -0.0034(14)
C11 0.0274(15) 0.0323(19) 0.0327(16) -0.0084(13) 0.0089(12) -0.0040(13)
C12 0.0252(15) 0.0249(17) 0.0396(17) -0.0013(14) 0.0015(12) -0.0012(13)
C13 0.061(2) 0.035(2) 0.047(2) 0.0141(17) 0.0004(17) -0.0127(18)
C14 0.062(2) 0.028(2) 0.047(2) -0.0061(16) -0.0041(17) -0.0127(17)
C15 0.0263(14) 0.0221(16) 0.0391(16) -0.0019(13) 0.0012(12) 0.0010(13)
C16 0.0262(16) 0.046(2) 0.0423(18) -0.0020(16) 0.0018(13) 0.0068(15)
C17 0.0375(18) 0.046(2) 0.0397(18) 0.0154(16) 0.0021(14) 0.0119(16)
C18 0.0359(16) 0.0317(19) 0.0228(15) -0.0015(13) -0.0062(12) 0.0077(14)
C19 0.0394(17) 0.0319(19) 0.0230(14) 0.0025(13) -0.0013(12) 0.0058(14)
C20 0.0231(14) 0.0269(17) 0.0323(15) 0.0027(13) -0.0002(11) 0.0014(12)
C21 0.0316(17) 0.038(2) 0.047(2) -0.0052(16) 0.0032(14) -0.0088(15)
C22 0.0335(17) 0.051(2) 0.0370(17) -0.0040(16) 0.0101(13) -0.0105(16)
C23 0.0302(15) 0.0220(16) 0.0314(15) 0.0050(13) 0.0074(12) 0.0019(13)
C24 0.0456(19) 0.0265(19) 0.0460(19) 0.0041(15) -0.0012(15) 0.0074(15)
C25 0.0438(18) 0.0262(18) 0.0376(17) -0.0027(14) 0.0004(14) -0.0032(15)

loop_
_atom_type_symbol
_atom_type_description
_atom_type_scat_dispersion_real
_atom_type_scat_dispersion_imag
_atom_type_scat_source
C C 0.0033 0.0016 'International Tables Vol C Tables 4.2.6.8 and 6.1.1.4'
H H 0.0000 0.0000 'International Tables Vol C Tables 4.2.6.8 and 6.1.1.4'
N N 0.0061 0.0033 'International Tables Vol C Tables 4.2.6.8 and 6.1.1.4'
Si Si 0.0817 0.0704 'International Tables Vol C Tables 4.2.6.8 and 6.1.1.4'
P P 0.1023 0.0942 'International Tables Vol C Tables 4.2.6.8 and 6.1.1.4'
Co Co 0.3494 0.9721 'International Tables Vol C Tables 4.2.6.8 and 6.1.1.4'

loop_
_geom_angle_atom_site_label_1
_geom_angle_atom_site_label_2
_geom_angle_atom_site_label_3
_geom_angle
_geom_angle_site_symmetry_1
_geom_angle_site_symmetry_3
_geom_angle_publ_flag
N1 Co1 P2 131.90(7) . . ?
N1 Co1 N2 78.94(9) . . ?
P2 Co1 N2 89.14(6) . . ?
N1 Co1 P1 108.87(7) . . ?
P2 Co1 P1 117.35(3) . . ?
N2 Co1 P1 88.78(6) . . ?
N1 Co1 Si1 38.10(6) . . ?
P2 Co1 Si1 115.66(3) . . ?
N2 Co1 Si1 40.84(7) . . ?
P1 Co1 Si1 101.86(3) . . ?
N1 Si1 N2 98.95(12) . . ?
N1 Si1 C8 114.40(13) . . ?
N2 Si1 C8 111.46(13) . . ?
N1 Si1 C9 118.36(12) . . ?
N2 Si1 C9 110.29(13) . . ?
C8 Si1 C9 103.55(15) . . ?
N1 Si1 Co1 44.88(9) . . ?
N2 Si1 Co1 54.07(8) . . ?
C8 Si1 Co1 126.59(11) . . ?
C9 Si1 Co1 129.86(10) . . ?
C12 P1 C11 101.53(14) . . ?
C12 P1 C15 104.52(14) . . ?
C11 P1 C15 99.94(14) . . ?
C12 P1 Co1 136.49(10) . . ?
C11 P1 Co1 98.44(9) . . ?
C15 P1 Co1 109.55(10) . . ?
C19 P2 C20 103.81(14) . . ?
C19 P2 C23 99.98(14) . . ?
C20 P2 C23 103.54(13) . . ?
C19 P2 Co1 99.51(10) . . ?
C20 P2 Co1 118.46(10) . . ?
C23 P2 Co1 127.17(10) . . ?
C1 N1 Si1 131.6(2) . . ?
C1 N1 Co1 131.22(19) . . ?
Si1 N1 Co1 97.02(11) . . ?
C18 N2 C10 110.3(2) . . ?
C18 N2 Si1 117.81(19) . . ?
C10 N2 Si1 121.18(19) . . ?
C18 N2 Co1 108.90(16) . . ?
C10 N2 Co1 109.71(17) . . ?
Si1 N2 Co1 85.09(9) . . ?
N1 C1 C6 124.3(3) . . ?
N1 C1 C2 120.0(3) . . ?
C6 C1 C2 115.7(3) . . ?
C3 C2 C1 122.0(3) . . ?
C3 C2 H2A 119.0 . . ?
C1 C2 H2A 119.0 . . ?
C2 C3 C4 122.0(3) . . ?
C2 C3 H3A 119.0 . . ?
C4 C3 H3A 119.0 . . ?
C5 C4 C3 116.5(3) . . ?
C5 C4 C7 121.1(3) . . ?
C3 C4 C7 122.4(3) . . ?
C4 C5 C6 122.5(3) . . ?
C4 C5 H5A 118.8 . . ?
C6 C5 H5A 118.8 . . ?
C5 C6 C1 121.3(3) . . ?
C5 C6 H6A 119.3 . . ?
C1 C6 H6A 119.3 . . ?
C4 C7 H7A 109.5 . . ?
C4 C7 H7B 109.5 . . ?
H7A C7 H7B 109.5 . . ?
C4 C7 H7C 109.5 . . ?
H7A C7 H7C 109.5 . . ?
H7B C7 H7C 109.5 . . ?
Si1 C8 H8A 109.5 . . ?
Si1 C8 H8B 109.5 . . ?
H8A C8 H8B 109.5 . . ?
Si1 C8 H8C 109.5 . . ?
H8A C8 H8C 109.5 . . ?
H8B C8 H8C 109.5 . . ?
Si1 C9 H9A 109.5 . . ?
Si1 C9 H9B 109.5 . . ?
H9A C9 H9B 109.5 . . ?
Si1 C9 H9C 109.5 . . ?
H9A C9 H9C 109.5 . . ?
H9B C9 H9C 109.5 . . ?
N2 C10 C11 113.4(2) . . ?
N2 C10 H10A 108.9 . . ?
C11 C10 H10A 108.9 . . ?
N2 C10 H10B 108.9 . . ?
C11 C10 H10B 108.9 . . ?
H10A C10 H10B 107.7 . . ?
C10 C11 P1 112.5(2) . . ?
C10 C11 H11A 109.1 . . ?
P1 C11 H11A 109.1 . . ?
C10 C11 H11B 109.1 . . ?
P1 C11 H11B 109.1 . . ?
H11A C11 H11B 107.8 . . ?
C14 C12 C13 110.0(3) . . ?
C14 C12 P1 112.4(2) . . ?
C13 C12 P1 111.1(2) . . ?
C14 C12 H12A 107.7 . . ?
C13 C12 H12A 107.7 . . ?
P1 C12 H12A 107.7 . . ?
C12 C13 H13A 109.5 . . ?
C12 C13 H13B 109.5 . . ?
H13A C13 H13B 109.5 . . ?
C12 C13 H13C 109.5 . . ?
H13A C13 H13C 109.5 . . ?
H13B C13 H13C 109.5 . . ?
C12 C14 H14A 109.5 . . ?
C12 C14 H14B 109.5 . . ?
H14A C14 H14B 109.5 . . ?
C12 C14 H14C 109.5 . . ?
H14A C14 H14C 109.5 . . ?
H14B C14 H14C 109.5 . . ?
C16 C15 C17 110.6(2) . . ?
C16 C15 P1 116.7(2) . . ?
C17 C15 P1 112.6(2) . . ?
C16 C15 H15A 105.3 . . ?
C17 C15 H15A 105.3 . . ?
P1 C15 H15A 105.3 . . ?
C15 C16 H16A 109.5 . . ?
C15 C16 H16B 109.5 . . ?
H16A C16 H16B 109.5 . . ?
C15 C16 H16C 109.5 . . ?
H16A C16 H16C 109.5 . . ?
H16B C16 H16C 109.5 . . ?
C15 C17 H17A 109.5 . . ?
C15 C17 H17B 109.5 . . ?
H17A C17 H17B 109.5 . . ?
C15 C17 H17C 109.5 . . ?
H17A C17 H17C 109.5 . . ?
H17B C17 H17C 109.5 . . ?
N2 C18 C19 113.3(2) . . ?
N2 C18 H18A 108.9 . . ?
C19 C18 H18A 108.9 . . ?
N2 C18 H18B 108.9 . . ?
C19 C18 H18B 108.9 . . ?
H18A C18 H18B 107.7 . . ?
C18 C19 P2 112.1(2) . . ?
C18 C19 H19A 109.2 . . ?
P2 C19 H19A 109.2 . . ?
C18 C19 H19B 109.2 . . ?
P2 C19 H19B 109.2 . . ?
H19A C19 H19B 107.9 . . ?
C21 C20 C22 109.4(3) . . ?
C21 C20 P2 111.4(2) . . ?
C22 C20 P2 110.33(19) . . ?
C21 C20 H20A 108.5 . . ?
C22 C20 H20A 108.5 . . ?
P2 C20 H20A 108.5 . . ?
C20 C21 H21A 109.5 . . ?
C20 C21 H21B 109.5 . . ?
H21A C21 H21B 109.5 . . ?
C20 C21 H21C 109.5 . . ?
H21A C21 H21C 109.5 . . ?
H21B C21 H21C 109.5 . . ?
C20 C22 H22A 109.5 . . ?
C20 C22 H22B 109.5 . . ?
H22A C22 H22B 109.5 . . ?
C20 C22 H22C 109.5 . . ?
H22A C22 H22C 109.5 . . ?
H22B C22 H22C 109.5 . . ?
C24 C23 C25 111.3(3) . . ?
C24 C23 P2 116.1(2) . . ?
C25 C23 P2 112.7(2) . . ?
C24 C23 H23A 105.2 . . ?
C25 C23 H23A 105.2 . . ?
P2 C23 H23A 105.2 . . ?
C23 C24 H24A 109.5 . . ?
C23 C24 H24B 109.5 . . ?
H24A C24 H24B 109.5 . . ?
C23 C24 H24C 109.5 . . ?
H24A C24 H24C 109.5 . . ?
H24B C24 H24C 109.5 . . ?
C23 C25 H25A 109.5 . . ?
C23 C25 H25B 109.5 . . ?
H25A C25 H25B 109.5 . . ?
C23 C25 H25C 109.5 . . ?
H25A C25 H25C 109.5 . . ?
H25B C25 H25C 109.5 . . ?

loop_
_geom_bond_atom_site_label_1
_geom_bond_atom_site_label_2
_geom_bond_distance
_geom_bond_site_symmetry_2
_geom_bond_publ_flag
Co1 N1 1.939(3) . ?
Co1 P2 2.2077(9) . ?
Co1 N2 2.216(2) . ?
Co1 P1 2.2327(8) . ?
Co1 Si1 2.7269(9) . ?
Si1 N1 1.695(2) . ?
Si1 N2 1.790(3) . ?
Si1 C8 1.875(3) . ?
Si1 C9 1.878(3) . ?
P1 C12 1.853(3) . ?
P1 C11 1.859(3) . ?
P1 C15 1.865(3) . ?
P2 C19 1.855(3) . ?
P2 C20 1.864(3) . ?
P2 C23 1.864(3) . ?
N1 C1 1.389(4) . ?
N2 C18 1.485(3) . ?
N2 C10 1.485(4) . ?
C1 C6 1.400(4) . ?
C1 C2 1.406(4) . ?
C2 C3 1.380(4) . ?
C2 H2A 0.9500 . ?
C3 C4 1.387(5) . ?
C3 H3A 0.9500 . ?
C4 C5 1.380(4) . ?
C4 C7 1.514(4) . ?
C5 C6 1.391(4) . ?
C5 H5A 0.9500 . ?
C6 H6A 0.9500 . ?
C7 H7A 0.9800 . ?
C7 H7B 0.9800 . ?
C7 H7C 0.9800 . ?
C8 H8A 0.9800 . ?
C8 H8B 0.9800 . ?
C8 H8C 0.9800 . ?
C9 H9A 0.9800 . ?
C9 H9B 0.9800 . ?
C9 H9C 0.9800 . ?
C10 C11 1.525(4) . ?
C10 H10A 0.9900 . ?
C10 H10B 0.9900 . ?
C11 H11A 0.9900 . ?
C11 H11B 0.9900 . ?
C12 C14 1.513(4) . ?
C12 C13 1.531(4) . ?
C12 H12A 1.0000 . ?
C13 H13A 0.9800 . ?
C13 H13B 0.9800 . ?
C13 H13C 0.9800 . ?
C14 H14A 0.9800 . ?
C14 H14B 0.9800 . ?
C14 H14C 0.9800 . ?
C15 C16 1.521(4) . ?
C15 C17 1.523(4) . ?
C15 H15A 1.0000 . ?
C16 H16A 0.9800 . ?
C16 H16B 0.9800 . ?
C16 H16C 0.9800 . ?
C17 H17A 0.9800 . ?
C17 H17B 0.9800 . ?
C17 H17C 0.9800 . ?
C18 C19 1.538(4) . ?
C18 H18A 0.9900 . ?
C18 H18B 0.9900 . ?
C19 H19A 0.9900 . ?
C19 H19B 0.9900 . ?
C20 C21 1.520(4) . ?
C20 C22 1.523(4) . ?
C20 H20A 1.0000 . ?
C21 H21A 0.9800 . ?
C21 H21B 0.9800 . ?
C21 H21C 0.9800 . ?
C22 H22A 0.9800 . ?
C22 H22B 0.9800 . ?
C22 H22C 0.9800 . ?
C23 C24 1.528(4) . ?
C23 C25 1.535(4) . ?
C23 H23A 1.0000 . ?
C24 H24A 0.9800 . ?
C24 H24B 0.9800 . ?
C24 H24C 0.9800 . ?
C25 H25A 0.9800 . ?
C25 H25B 0.9800 . ?
C25 H25C 0.9800 . ?

loop_
_geom_torsion_atom_site_label_1
_geom_torsion_atom_site_label_2
_geom_torsion_atom_site_label_3
_geom_torsion_atom_site_label_4
_geom_torsion
_geom_torsion_site_symmetry_1
_geom_torsion_site_symmetry_2
_geom_torsion_site_symmetry_3
_geom_torsion_site_symmetry_4
_geom_torsion_publ_flag
P2 Co1 Si1 N1 -126.02(11) . . . . ?
N2 Co1 Si1 N1 179.51(14) . . . . ?
P1 Co1 Si1 N1 105.54(11) . . . . ?
N1 Co1 Si1 N2 -179.51(14) . . . . ?
P2 Co1 Si1 N2 54.46(9) . . . . ?
P1 Co1 Si1 N2 -73.97(9) . . . . ?
N1 Co1 Si1 C8 89.07(17) . . . . ?
P2 Co1 Si1 C8 -36.96(14) . . . . ?
N2 Co1 Si1 C8 -91.42(16) . . . . ?
P1 Co1 Si1 C8 -165.39(13) . . . . ?
N1 Co1 Si1 C9 -92.21(17) . . . . ?
P2 Co1 Si1 C9 141.77(13) . . . . ?
N2 Co1 Si1 C9 87.31(16) . . . . ?
P1 Co1 Si1 C9 13.34(13) . . . . ?
N1 Co1 P1 C12 -176.07(15) . . . . ?
P2 Co1 P1 C12 17.66(15) . . . . ?
N2 Co1 P1 C12 106.06(16) . . . . ?
Si1 Co1 P1 C12 145.01(14) . . . . ?
N1 Co1 P1 C11 67.20(13) . . . . ?
P2 Co1 P1 C11 -99.07(11) . . . . ?
N2 Co1 P1 C11 -10.67(12) . . . . ?
Si1 Co1 P1 C11 28.28(11) . . . . ?
N1 Co1 P1 C15 -36.56(13) . . . . ?
P2 Co1 P1 C15 157.17(10) . . . . ?
N2 Co1 P1 C15 -114.43(12) . . . . ?
Si1 Co1 P1 C15 -75.48(11) . . . . ?
N1 Co1 P2 C19 -81.91(14) . . . . ?
N2 Co1 P2 C19 -7.65(12) . . . . ?
P1 Co1 P2 C19 80.53(11) . . . . ?
Si1 Co1 P2 C19 -39.80(11) . . . . ?
N1 Co1 P2 C20 29.57(14) . . . . ?
N2 Co1 P2 C20 103.83(12) . . . . ?
P1 Co1 P2 C20 -167.99(10) . . . . ?
Si1 Co1 P2 C20 71.67(11) . . . . ?
N1 Co1 P2 C23 167.75(14) . . . . ?
N2 Co1 P2 C23 -117.99(13) . . . . ?
P1 Co1 P2 C23 -29.81(12) . . . . ?
Si1 Co1 P2 C23 -150.14(11) . . . . ?
N2 Si1 N1 C1 176.4(2) . . . . ?
C8 Si1 N1 C1 57.8(3) . . . . ?
C9 Si1 N1 C1 -64.7(3) . . . . ?
Co1 Si1 N1 C1 176.0(3) . . . . ?
N2 Si1 N1 Co1 0.40(12) . . . . ?
C8 Si1 N1 Co1 -118.17(14) . . . . ?
C9 Si1 N1 Co1 119.35(14) . . . . ?
P2 Co1 N1 C1 -97.6(2) . . . . ?
N2 Co1 N1 C1 -176.3(2) . . . . ?
P1 Co1 N1 C1 98.8(2) . . . . ?
Si1 Co1 N1 C1 -176.0(3) . . . . ?
P2 Co1 N1 Si1 78.38(12) . . . . ?
N2 Co1 N1 Si1 -0.32(10) . . . . ?
P1 Co1 N1 Si1 -85.17(9) . . . . ?
N1 Si1 N2 C18 -109.1(2) . . . . ?
C8 Si1 N2 C18 11.6(2) . . . . ?
C9 Si1 N2 C18 126.0(2) . . . . ?
Co1 Si1 N2 C18 -108.8(2) . . . . ?
N1 Si1 N2 C10 109.8(2) . . . . ?
C8 Si1 N2 C10 -129.5(2) . . . . ?
C9 Si1 N2 C10 -15.1(2) . . . . ?
Co1 Si1 N2 C10 110.1(2) . . . . ?
N1 Si1 N2 Co1 -0.35(10) . . . . ?
C8 Si1 N2 Co1 120.40(12) . . . . ?
C9 Si1 N2 Co1 -125.16(11) . . . . ?
N1 Co1 N2 C18 118.0(2) . . . . ?
P2 Co1 N2 C18 -15.07(18) . . . . ?
P1 Co1 N2 C18 -132.45(18) . . . . ?
Si1 Co1 N2 C18 117.7(2) . . . . ?
N1 Co1 N2 C10 -121.11(19) . . . . ?
P2 Co1 N2 C10 105.77(18) . . . . ?
P1 Co1 N2 C10 -11.61(18) . . . . ?
Si1 Co1 N2 C10 -121.4(2) . . . . ?
N1 Co1 N2 Si1 0.31(9) . . . . ?
P2 Co1 N2 Si1 -132.81(7) . . . . ?
P1 Co1 N2 Si1 109.81(7) . . . . ?
Si1 N1 C1 C6 7.1(4) . . . . ?
Co1 N1 C1 C6 -178.2(2) . . . . ?
Si1 N1 C1 C2 -173.1(2) . . . . ?
Co1 N1 C1 C2 1.6(4) . . . . ?
N1 C1 C2 C3 -179.5(3) . . . . ?
C6 C1 C2 C3 0.3(4) . . . . ?
C1 C2 C3 C4 0.0(5) . . . . ?
C2 C3 C4 C5 -0.6(5) . . . . ?
C2 C3 C4 C7 -180.0(3) . . . . ?
C3 C4 C5 C6 1.0(4) . . . . ?
C7 C4 C5 C6 -179.6(3) . . . . ?
C4 C5 C6 C1 -0.7(4) . . . . ?
N1 C1 C6 C5 179.9(2) . . . . ?
C2 C1 C6 C5 0.0(4) . . . . ?
C18 N2 C10 C11 156.3(2) . . . . ?
Si1 N2 C10 C11 -60.0(3) . . . . ?
Co1 N2 C10 C11 36.4(3) . . . . ?
N2 C10 C11 P1 -48.5(3) . . . . ?
C12 P1 C11 C10 -107.8(2) . . . . ?
C15 P1 C11 C10 145.0(2) . . . . ?
Co1 P1 C11 C10 33.3(2) . . . . ?
C11 P1 C12 C14 -175.1(2) . . . . ?
C15 P1 C12 C14 -71.5(2) . . . . ?
Co1 P1 C12 C14 69.3(3) . . . . ?
C11 P1 C12 C13 61.1(2) . . . . ?
C15 P1 C12 C13 164.7(2) . . . . ?
Co1 P1 C12 C13 -54.5(3) . . . . ?
C12 P1 C15 C16 -43.8(3) . . . . ?
C11 P1 C15 C16 60.9(3) . . . . ?
Co1 P1 C15 C16 163.7(2) . . . . ?
C12 P1 C15 C17 85.7(2) . . . . ?
C11 P1 C15 C17 -169.5(2) . . . . ?
Co1 P1 C15 C17 -66.8(2) . . . . ?
C10 N2 C18 C19 -81.8(3) . . . . ?
Si1 N2 C18 C19 133.1(2) . . . . ?
Co1 N2 C18 C19 38.6(3) . . . . ?
N2 C18 C19 P2 -47.8(3) . . . . ?
C20 P2 C19 C18 -92.3(2) . . . . ?
C23 P2 C19 C18 160.9(2) . . . . ?
Co1 P2 C19 C18 30.3(2) . . . . ?
C19 P2 C20 C21 56.3(2) . . . . ?
C23 P2 C20 C21 160.3(2) . . . . ?
Co1 P2 C20 C21 -52.8(2) . . . . ?
C19 P2 C20 C22 178.0(2) . . . . ?
C23 P2 C20 C22 -78.0(2) . . . . ?
Co1 P2 C20 C22 68.9(2) . . . . ?
C19 P2 C23 C24 62.8(2) . . . . ?
C20 P2 C23 C24 -44.1(2) . . . . ?
Co1 P2 C23 C24 172.97(17) . . . . ?
C19 P2 C23 C25 -167.0(2) . . . . ?
C20 P2 C23 C25 86.0(2) . . . . ?
Co1 P2 C23 C25 -56.9(2) . . . . ?
